data_4303654
loop_
_publ_author_name
'Jie Ling'
'Shijun Wu'
'Fanrong Chen'
'Antonio Simonetti'
'John T. Shafer'
'Thomas E. Albrecht-Schmitt'

_publ_section_title
;
Does Iodate Incorporate into Layered Uranyl Phosphates Under Hydrothermal
Conditions?
;
_journal_name_full 'Inorganic Chemistry'
_journal_page_first 10995
_journal_page_last 11001
_journal_paper_doi 10.1021/ic9011247
_journal_volume 48
_journal_year 2009
_chemical_formula_moiety Cs2(UO2)(HPO4)2
_chemical_formula_sum 'Cs2 O10 P2 U'
_chemical_formula_weight 725.79
_chemical_melting_point ?
_chemical_name_common 'Cesium Uranyl Hydrogenphosphate'
_chemical_name_systematic
; 
 ? 
;
_space_group_IT_number 14
_symmetry_cell_setting monoclinic
_symmetry_space_group_name_Hall '-P 2ybc'
_symmetry_space_group_name_H-M 'P 1 21/c 1'
_atom_sites_solution_hydrogens none
_atom_sites_solution_primary direct
_atom_sites_solution_secondary difmap
_audit_creation_method SHELXL-97
_cell_angle_alpha 90.00
_cell_angle_beta 98.1650(10)
_cell_angle_gamma 90.00
_cell_formula_units_Z 2
_cell_length_a 6.1003(5)
_cell_length_b 9.2105(7)
_cell_length_c 9.7721(8)
_cell_measurement_reflns_used 1231
_cell_measurement_temperature 193(2)
_cell_measurement_theta_max 28.28
_cell_measurement_theta_min 3.05
_cell_volume 543.50(8)
_computing_cell_refinement 'SMART SAINT'
_computing_data_collection SMART
_computing_data_reduction SAINT
_computing_molecular_graphics 'SHELXP-97 (Sheldrick, 1997)'
_computing_publication_material 'SHELCIF-97 (Sheldrick, 2000)'
_computing_structure_refinement 'SHELXL-97 (Sheldrick, 1997)'
_computing_structure_solution 'SHELXS-97 (Sheldrick, 1990)'
_diffrn_ambient_temperature 193(2)
_diffrn_detector_area_resol_mean 0
_diffrn_measured_fraction_theta_full 0.913
_diffrn_measured_fraction_theta_max 0.913
_diffrn_measurement_device_type 'Bruker APEX'
_diffrn_measurement_method '0.3 wide w/ exposures'
_diffrn_radiation_monochromator graphite
_diffrn_radiation_source 'fine-focus sealed tube'
_diffrn_radiation_type MoK\a
_diffrn_radiation_wavelength 0.71073
_diffrn_reflns_av_R_equivalents 0.0318
_diffrn_reflns_av_sigmaI/netI 0.0312
_diffrn_reflns_limit_h_max 8
_diffrn_reflns_limit_h_min -8
_diffrn_reflns_limit_k_max 12
_diffrn_reflns_limit_k_min -12
_diffrn_reflns_limit_l_max 13
_diffrn_reflns_limit_l_min -13
_diffrn_reflns_number 4299
_diffrn_reflns_theta_full 28.28
_diffrn_reflns_theta_max 28.28
_diffrn_reflns_theta_min 3.05
_diffrn_standards_decay_% 0
_diffrn_standards_interval_count N/A
_diffrn_standards_interval_time N/A
_diffrn_standards_number N/A
_exptl_absorpt_coefficient_mu 21.860
_exptl_absorpt_correction_T_max 0.399
_exptl_absorpt_correction_T_min 0.295
_exptl_absorpt_correction_type multi-scan
_exptl_absorpt_process_details SADABS
_exptl_crystal_colour Yellow-green
_exptl_crystal_density_diffrn 4.435
_exptl_crystal_density_meas ?
_exptl_crystal_density_method 'not measured'
_exptl_crystal_description Neddle
_exptl_crystal_F_000 624
_exptl_crystal_size_max 0.060
_exptl_crystal_size_mid 0.048
_exptl_crystal_size_min 0.042
_refine_diff_density_max 2.034
_refine_diff_density_min -2.121
_refine_diff_density_rms 0.453
_refine_ls_extinction_coef 0.0029(8)
_refine_ls_extinction_expression Fc^*^=kFc[1+0.001xFc^2^\l^3^/sin(2\q)]^-1/4^
_refine_ls_extinction_method SHELXL
_refine_ls_goodness_of_fit_ref 1.259
_refine_ls_hydrogen_treatment none
_refine_ls_matrix_type full
_refine_ls_number_parameters 71
_refine_ls_number_reflns 1231
_refine_ls_number_restraints 0
_refine_ls_restrained_S_all 1.259
_refine_ls_R_factor_all 0.0330
_refine_ls_R_factor_gt 0.0300
_refine_ls_shift/su_max 0.000
_refine_ls_shift/su_mean 0.000
_refine_ls_structure_factor_coef Fsqd
_refine_ls_weighting_details 'calc w=1/[\s^2^(Fo^2^)+(0.0715P)^2^+1.6820P] where P=(Fo^2^+2Fc^2^)/3'
_refine_ls_weighting_scheme calc
_refine_ls_wR_factor_gt 0.1038
_refine_ls_wR_factor_ref 0.1192
_reflns_number_gt 1169
_reflns_number_total 1231
_reflns_threshold_expression >2sigma(I)
_cod_data_source_file ic9011247_si_001_2.cif
_cod_data_source_block p21c
_cod_depositor_comments
;
The following automatic conversions were performed:
'_symmetry_cell_setting' value 'Monoclinic' changed to 'monoclinic'
according to '/home/saulius/struct/CIF-dictionaries/cif_core.dic'
dictionary named 'cif_core.dic' version 2.4.1 from 2010-06-29.

Automatic conversion script
Id: cif_fix_enum 1527 2010-12-29 10:47:43Z saulius 

The following automatic conversions were performed:

'_chemical_melting_point' value 'N/A' was changed to '?' - the value
is undefined or not given.

'_exptl_absorpt_correction_type' tag
value 'Multi-scans' was replaced with 'multi-scan' value.

Automatic conversion script
Id: cif_fix_values 1646 2011-03-28 12:23:43Z adriana 

The following automatic conversions were performed:

'_exptl_crystal_density_meas' value 'N/A' was changed to '?' - the
value is perceived as not measured.

Automatic conversion script
Id: cif_fix_values 3008 2015-01-20 13:52:24Z robertas 
;
_cod_database_code 4303654

loop_
_symmetry_equiv_pos_as_xyz
'x, y, z'
'-x, y+1/2, -z+1/2'
'-x, -y, -z'
'x, -y-1/2, z-1/2'

loop_
_atom_site_label
_atom_site_type_symbol
_atom_site_fract_x
_atom_site_fract_y
_atom_site_fract_z
_atom_site_U_iso_or_equiv
_atom_site_adp_type
_atom_site_occupancy
_atom_site_symmetry_multiplicity
_atom_site_calc_flag
_atom_site_refinement_flags
_atom_site_disorder_assembly
_atom_site_disorder_group
Cs1 Cs 1.49355(8) 0.21086(6) 1.65932(5) 0.0198(2) Uani 1 1 d . . .
U1 U 1.0000 0.0000 1.0000 0.0103(2) Uani 1 2 d S . .
P1 P 1.0362(3) 0.1495(2) 1.3433(2) 0.0117(4) Uani 1 1 d . . .
O1 O 0.9886(11) 0.1489(7) 1.1858(6) 0.0180(12) Uani 1 1 d . . .
O2 O 1.1153(11) 0.1945(7) 0.8893(6) 0.0168(12) Uani 1 1 d . . .
O3 O 0.7938(11) -0.0377(8) 0.6006(6) 0.0163(12) Uani 1 1 d . . .
O4 O 0.8097(10) 0.1194(7) 1.3950(7) 0.0193(13) Uani 1 1 d . . .
O5 O 0.7164(11) 0.0420(8) 0.9373(7) 0.0178(12) Uani 1 1 d . . .

loop_
_atom_site_aniso_label
_atom_site_aniso_U_11
_atom_site_aniso_U_22
_atom_site_aniso_U_33
_atom_site_aniso_U_23
_atom_site_aniso_U_13
_atom_site_aniso_U_12
Cs1 0.0161(3) 0.0210(4) 0.0206(3) -0.0040(2) -0.0027(2) 0.00397(19)
U1 0.0120(3) 0.0099(3) 0.0084(3) 0.00032(11) -0.00056(18) -0.00046(12)
P1 0.0153(9) 0.0083(10) 0.0110(9) 0.0004(7) 0.0004(7) 0.0001(8)
O1 0.031(3) 0.008(3) 0.015(3) -0.002(2) 0.004(2) 0.003(2)
O2 0.017(3) 0.014(3) 0.020(3) 0.005(2) 0.004(2) -0.002(2)
O3 0.017(3) 0.016(3) 0.016(3) 0.004(2) 0.003(2) 0.008(3)
O4 0.011(3) 0.023(3) 0.024(3) 0.010(3) 0.004(2) 0.001(2)
O5 0.019(3) 0.013(3) 0.021(3) 0.001(3) 0.001(2) -0.001(3)

loop_
_atom_type_symbol
_atom_type_description
_atom_type_scat_dispersion_real
_atom_type_scat_dispersion_imag
_atom_type_scat_source
O O 0.0106 0.0060 'International Tables Vol C Tables 4.2.6.8 and 6.1.1.4'
P P 0.1023 0.0942 'International Tables Vol C Tables 4.2.6.8 and 6.1.1.4'
Cs Cs -0.3680 2.1192 'International Tables Vol C Tables 4.2.6.8 and 6.1.1.4'
U U -9.6767 9.6646 'International Tables Vol C Tables 4.2.6.8 and 6.1.1.4'

loop_
_geom_angle_atom_site_label_1
_geom_angle_atom_site_label_2
_geom_angle_atom_site_label_3
_geom_angle
_geom_angle_site_symmetry_1
_geom_angle_site_symmetry_3
_geom_angle_publ_flag
O3 Cs1 O4 100.75(18) 1_656 4_666 ?
O3 Cs1 O5 66.79(17) 1_656 1_656 ?
O4 Cs1 O5 59.64(17) 4_666 1_656 ?
O3 Cs1 O1 74.76(18) 1_656 4_666 ?
O4 Cs1 O1 44.88(16) 4_666 4_666 ?
O5 Cs1 O1 81.42(16) 1_656 4_666 ?
O3 Cs1 O3 75.99(18) 1_656 3_757 ?
O4 Cs1 O3 174.66(16) 4_666 3_757 ?
O5 Cs1 O3 121.78(17) 1_656 3_757 ?
O1 Cs1 O3 129.79(16) 4_666 3_757 ?
O3 Cs1 O2 114.32(16) 1_656 4_566 ?
O4 Cs1 O2 135.67(16) 4_666 4_566 ?
O5 Cs1 O2 159.54(17) 1_656 4_566 ?
O1 Cs1 O2 118.94(15) 4_666 4_566 ?
O3 Cs1 O2 44.63(15) 3_757 4_566 ?
O3 Cs1 O1 151.91(18) 1_656 4_566 ?
O4 Cs1 O1 102.76(15) 4_666 4_566 ?
O5 Cs1 O1 113.29(16) 1_656 4_566 ?
O1 Cs1 O1 133.3(2) 4_666 4_566 ?
O3 Cs1 O1 81.55(15) 3_757 4_566 ?
O2 Cs1 O1 55.31(15) 4_566 4_566 ?
O3 Cs1 O5 147.11(17) 1_656 2_757 ?
O4 Cs1 O5 85.76(17) 4_666 2_757 ?
O5 Cs1 O5 139.36(15) 1_656 2_757 ?
O1 Cs1 O5 88.55(16) 4_666 2_757 ?
O3 Cs1 O5 94.73(16) 3_757 2_757 ?
O2 Cs1 O5 50.10(15) 4_566 2_757 ?
O1 Cs1 O5 50.64(15) 4_566 2_757 ?
O3 Cs1 O2 124.62(16) 1_656 1_556 ?
O4 Cs1 O2 86.72(16) 4_666 1_556 ?
O5 Cs1 O2 70.97(16) 1_656 1_556 ?
O1 Cs1 O2 131.60(16) 4_666 1_556 ?
O3 Cs1 O2 98.61(16) 3_757 1_556 ?
O2 Cs1 O2 94.28(16) 4_566 1_556 ?
O1 Cs1 O2 42.73(15) 4_566 1_556 ?
O5 Cs1 O2 87.67(15) 2_757 1_556 ?
O3 Cs1 O4 43.66(15) 1_656 1_655 ?
O4 Cs1 O4 107.87(17) 4_666 1_655 ?
O5 Cs1 O4 106.80(15) 1_656 1_655 ?
O1 Cs1 O4 63.75(15) 4_666 1_655 ?
O3 Cs1 O4 66.83(15) 3_757 1_655 ?
O2 Cs1 O4 82.72(14) 4_566 1_655 ?
O1 Cs1 O4 138.02(14) 4_566 1_655 ?
O5 Cs1 O4 103.57(15) 2_757 1_655 ?
O2 Cs1 O4 161.97(16) 1_556 1_655 ?
O3 Cs1 O5 94.27(16) 1_656 4_666 ?
O4 Cs1 O5 83.23(16) 4_666 4_666 ?
O5 Cs1 O5 131.8(2) 1_656 4_666 ?
O1 Cs1 O5 50.44(15) 4_666 4_666 ?
O3 Cs1 O5 92.72(16) 3_757 4_666 ?
O2 Cs1 O5 68.51(15) 4_566 4_666 ?
O1 Cs1 O5 103.53(15) 4_566 4_666 ?
O5 Cs1 O5 54.2(2) 2_757 4_666 ?
O2 Cs1 O5 141.03(15) 1_556 4_666 ?
O4 Cs1 O5 53.85(15) 1_655 4_666 ?
O3 Cs1 O4 69.05(17) 1_656 3_758 ?
O4 Cs1 O4 140.65(13) 4_666 3_758 ?
O5 Cs1 O4 82.12(16) 1_656 3_758 ?
O1 Cs1 O4 143.71(15) 4_666 3_758 ?
O3 Cs1 O4 42.39(15) 3_757 3_758 ?
O2 Cs1 O4 79.65(14) 4_566 3_758 ?
O1 Cs1 O4 83.00(15) 4_566 3_758 ?
O5 Cs1 O4 124.00(15) 2_757 3_758 ?
O2 Cs1 O4 71.22(15) 1_556 3_758 ?
O4 Cs1 O4 90.76(13) 1_655 3_758 ?
O5 Cs1 O4 133.90(15) 4_666 3_758 ?
O5 U1 O5 179.998(2) . 3_757 ?
O5 U1 O2 90.9(3) . . ?
O5 U1 O2 89.1(3) 3_757 . ?
O5 U1 O2 89.1(3) . 3_757 ?
O5 U1 O2 90.9(3) 3_757 3_757 ?
O2 U1 O2 180.000(1) . 3_757 ?
O5 U1 O1 89.7(3) . 3_757 ?
O5 U1 O1 90.3(3) 3_757 3_757 ?
O2 U1 O1 92.8(2) . 3_757 ?
O2 U1 O1 87.2(2) 3_757 3_757 ?
O5 U1 O1 90.3(3) . . ?
O5 U1 O1 89.7(3) 3_757 . ?
O2 U1 O1 87.2(2) . . ?
O2 U1 O1 92.8(2) 3_757 . ?
O1 U1 O1 179.998(2) 3_757 . ?
O5 U1 Cs1 127.1(2) . 4_565 ?
O5 U1 Cs1 52.9(2) 3_757 4_565 ?
O2 U1 Cs1 53.98(17) . 4_565 ?
O2 U1 Cs1 126.02(17) 3_757 4_565 ?
O1 U1 Cs1 125.49(16) 3_757 4_565 ?
O1 U1 Cs1 54.51(16) . 4_565 ?
O5 U1 Cs1 52.9(2) . 2_747 ?
O5 U1 Cs1 127.1(2) 3_757 2_747 ?
O2 U1 Cs1 126.02(17) . 2_747 ?
O2 U1 Cs1 53.98(17) 3_757 2_747 ?
O1 U1 Cs1 54.51(16) 3_757 2_747 ?
O1 U1 Cs1 125.49(16) . 2_747 ?
Cs1 U1 Cs1 180.0 4_565 2_747 ?
O5 U1 Cs1 46.9(2) . 4_465 ?
O5 U1 Cs1 133.1(2) 3_757 4_465 ?
O2 U1 Cs1 88.41(16) . 4_465 ?
O2 U1 Cs1 91.59(16) 3_757 4_465 ?
O1 U1 Cs1 136.64(16) 3_757 4_465 ?
O1 U1 Cs1 43.37(16) . 4_465 ?
Cs1 U1 Cs1 89.292(12) 4_565 4_465 ?
Cs1 U1 Cs1 90.709(12) 2_747 4_465 ?
O5 U1 Cs1 133.1(2) . 2_847 ?
O5 U1 Cs1 46.9(2) 3_757 2_847 ?
O2 U1 Cs1 91.59(16) . 2_847 ?
O2 U1 Cs1 88.41(16) 3_757 2_847 ?
O1 U1 Cs1 43.36(16) 3_757 2_847 ?
O1 U1 Cs1 136.63(16) . 2_847 ?
Cs1 U1 Cs1 90.708(12) 4_565 2_847 ?
Cs1 U1 Cs1 89.291(12) 2_747 2_847 ?
Cs1 U1 Cs1 180.0 4_465 2_847 ?
O5 U1 Cs1 32.0(2) . 1_454 ?
O5 U1 Cs1 148.0(2) 3_757 1_454 ?
O2 U1 Cs1 62.88(17) . 1_454 ?
O2 U1 Cs1 117.12(17) 3_757 1_454 ?
O1 U1 Cs1 76.88(16) 3_757 1_454 ?
O1 U1 Cs1 103.13(16) . 1_454 ?
Cs1 U1 Cs1 111.987(6) 4_565 1_454 ?
Cs1 U1 Cs1 68.014(6) 2_747 1_454 ?
Cs1 U1 Cs1 65.290(7) 4_465 1_454 ?
Cs1 U1 Cs1 114.711(8) 2_847 1_454 ?
O5 U1 Cs1 148.0(2) . 3_858 ?
O5 U1 Cs1 32.0(2) 3_757 3_858 ?
O2 U1 Cs1 117.12(17) . 3_858 ?
O2 U1 Cs1 62.88(17) 3_757 3_858 ?
O1 U1 Cs1 103.12(16) 3_757 3_858 ?
O1 U1 Cs1 76.87(16) . 3_858 ?
Cs1 U1 Cs1 68.013(6) 4_565 3_858 ?
Cs1 U1 Cs1 111.985(6) 2_747 3_858 ?
Cs1 U1 Cs1 114.710(8) 4_465 3_858 ?
Cs1 U1 Cs1 65.289(8) 2_847 3_858 ?
Cs1 U1 Cs1 180.0 1_454 3_858 ?
O3 P1 O1 112.8(4) 3_757 . ?
O3 P1 O2 110.8(4) 3_757 4_566 ?
O1 P1 O2 107.5(3) . 4_566 ?
O3 P1 O4 110.8(4) 3_757 . ?
O1 P1 O4 106.0(4) . . ?
O2 P1 O4 108.8(4) 4_566 . ?
O3 P1 Cs1 83.6(3) 3_757 4_565 ?
O1 P1 Cs1 64.3(3) . 4_565 ?
O2 P1 Cs1 66.5(2) 4_566 4_565 ?
O4 P1 Cs1 165.3(2) . 4_565 ?
O3 P1 Cs1 156.9(3) 3_757 4_465 ?
O1 P1 Cs1 59.4(2) . 4_465 ?
O2 P1 Cs1 92.2(3) 4_566 4_465 ?
O4 P1 Cs1 57.1(2) . 4_465 ?
Cs1 P1 Cs1 108.50(5) 4_565 4_465 ?
O3 P1 Cs1 55.5(3) 3_757 . ?
O1 P1 Cs1 144.3(3) . . ?
O2 P1 Cs1 58.7(2) 4_566 . ?
O4 P1 Cs1 109.6(2) . . ?
Cs1 P1 Cs1 80.37(4) 4_565 . ?
Cs1 P1 Cs1 144.21(6) 4_465 . ?
P1 O1 U1 141.4(4) . . ?
P1 O1 Cs1 96.9(3) . 4_465 ?
U1 O1 Cs1 107.9(2) . 4_465 ?
P1 O1 Cs1 91.8(3) . 4_565 ?
U1 O1 Cs1 92.15(19) . 4_565 ?
Cs1 O1 Cs1 133.3(2) 4_465 4_565 ?
P1 O2 U1 139.8(4) 4_565 . ?
P1 O2 Cs1 97.9(3) 4_565 4_565 ?
U1 O2 Cs1 93.2(2) . 4_565 ?
P1 O2 Cs1 88.9(3) 4_565 1_554 ?
U1 O2 Cs1 129.1(2) . 1_554 ?
Cs1 O2 Cs1 92.99(16) 4_565 1_554 ?
P1 O3 Cs1 148.0(4) 3_757 1_454 ?
P1 O3 Cs1 102.3(3) 3_757 3_757 ?
Cs1 O3 Cs1 104.01(18) 1_454 3_757 ?
P1 O4 Cs1 98.7(3) . 4_465 ?
P1 O4 Cs1 142.5(4) . 1_455 ?
Cs1 O4 Cs1 94.23(15) 4_465 1_455 ?
P1 O4 Cs1 124.6(3) . 3_758 ?
Cs1 O4 Cs1 93.60(15) 4_465 3_758 ?
Cs1 O4 Cs1 89.24(13) 1_455 3_758 ?
U1 O5 Cs1 131.0(3) . 1_454 ?
U1 O5 Cs1 102.1(3) . 2_747 ?
Cs1 O5 Cs1 95.79(16) 1_454 2_747 ?
U1 O5 Cs1 111.4(3) . 4_465 ?
Cs1 O5 Cs1 93.03(17) 1_454 4_465 ?
Cs1 O5 Cs1 125.8(2) 2_747 4_465 ?

loop_
_geom_bond_atom_site_label_1
_geom_bond_atom_site_label_2
_geom_bond_distance
_geom_bond_site_symmetry_2
_geom_bond_publ_flag
Cs1 O3 3.037(7) 1_656 ?
Cs1 O4 3.195(6) 4_666 ?
Cs1 O5 3.256(7) 1_656 ?
Cs1 O1 3.261(6) 4_666 ?
Cs1 O3 3.287(7) 3_757 ?
Cs1 O2 3.364(7) 4_566 ?
Cs1 O1 3.384(6) 4_566 ?
Cs1 O5 3.390(7) 2_757 ?
Cs1 O2 3.445(6) 1_556 ?
Cs1 O4 3.538(6) 1_655 ?
Cs1 O5 3.546(7) 4_666 ?
Cs1 O4 3.561(7) 3_758 ?
U1 O5 1.793(6) . ?
U1 O5 1.793(6) 3_757 ?
U1 O2 2.257(6) . ?
U1 O2 2.257(6) 3_757 ?
U1 O1 2.284(6) 3_757 ?
U1 O1 2.284(6) . ?
U1 Cs1 4.1533(6) 4_565 ?
U1 Cs1 4.1533(6) 2_747 ?
U1 Cs1 4.5197(6) 4_465 ?
U1 Cs1 4.5197(6) 2_847 ?
U1 Cs1 4.6344(6) 1_454 ?
U1 Cs1 4.6345(6) 3_858 ?
P1 O3 1.508(7) 3_757 ?
P1 O1 1.525(6) . ?
P1 O2 1.561(7) 4_566 ?
P1 O4 1.562(6) . ?
P1 Cs1 3.755(2) 4_565 ?
P1 Cs1 3.762(2) 4_465 ?
O1 Cs1 3.261(6) 4_465 ?
O1 Cs1 3.384(6) 4_565 ?
O2 P1 1.561(6) 4_565 ?
O2 Cs1 3.364(6) 4_565 ?
O2 Cs1 3.445(6) 1_554 ?
O3 P1 1.508(7) 3_757 ?
O3 Cs1 3.037(7) 1_454 ?
O3 Cs1 3.287(7) 3_757 ?
O4 Cs1 3.195(6) 4_465 ?
O4 Cs1 3.538(6) 1_455 ?
O4 Cs1 3.561(7) 3_758 ?
O5 Cs1 3.255(7) 1_454 ?
O5 Cs1 3.390(7) 2_747 ?
O5 Cs1 3.546(7) 4_465 ?
